data_7160574
loop_
_publ_author_name
'Sokha, Samita J.'
'Marchenko, Sergey S.'
'Demidov, Oleg P.'
'Chernyshev, Anatoly V.'
'Metelitsa, Anatoly V.'
'Gulevskaya, Anna V.'

_publ_section_title
;
 Double aza[4,5]helicenes with a common naphthalene core: synthesis,
 crystal structure and optical properties.
;
_journal_issue 25
_journal_name_full 'Organic &amp; biomolecular chemistry'
_journal_page_first 6162
_journal_page_last 6169
_journal_paper_doi 10.1039/d5ob00739a
_journal_volume 23
_journal_year 2025
_chemical_formula_moiety 'C26 H15 I N2'
_chemical_formula_sum 'C26 H15 I N2'
_chemical_formula_weight 482.30
_chemical_name_systematic 6-Iodo-5-phenylphenanthro[9,10-f]quinoxaline
_space_group_crystal_system monoclinic
_space_group_IT_number 14
_space_group_name_Hall '-P 2yn'
_space_group_name_H-M_alt 'P 1 21/n 1'
_atom_sites_solution_hydrogens geom
_atom_sites_solution_primary dual
_audit_creation_date 2022-03-21
_audit_creation_method
;
Olex2 1.5
(compiled 2021.08.20 svn.r13c46975 for OlexSys, GUI svn.r6396)
;
_audit_update_record
;
2025-05-02 deposited with the CCDC.	2025-06-02 downloaded from the CCDC.
;
_cell_angle_alpha 90
_cell_angle_beta 104.5083(8)
_cell_angle_gamma 90
_cell_formula_units_Z 4
_cell_length_a 13.41874(11)
_cell_length_b 7.27707(5)
_cell_length_c 20.60254(15)
_cell_measurement_reflns_used 13683
_cell_measurement_temperature 100.00(10)
_cell_measurement_theta_max 75.7950
_cell_measurement_theta_min 4.4120
_cell_volume 1947.67(3)
_computing_cell_refinement 'CrysAlisPro 1.171.41.93a (Rigaku OD, 2020)'
_computing_data_collection 'CrysAlisPro 1.171.41.93a (Rigaku OD, 2020)'
_computing_data_reduction 'CrysAlisPro 1.171.41.93a (Rigaku OD, 2020)'
_computing_molecular_graphics 'Olex2 1.5 (Dolomanov et al., 2009)'
_computing_publication_material 'Olex2 1.5 (Dolomanov et al., 2009)'
_computing_structure_refinement 'SHELXL 2018/3 (Sheldrick, 2015)'
_computing_structure_solution 'SHELXT  (Sheldrick, 2015)'
_diffrn_ambient_environment N~2~
_diffrn_ambient_temperature 100.00(10)
_diffrn_detector 'CCD plate'
_diffrn_detector_area_resol_mean 5.2529
_diffrn_detector_type AtlasS2
_diffrn_measured_fraction_theta_full 1.000
_diffrn_measured_fraction_theta_max 0.997
_diffrn_measurement_details
;
List of Runs (angles in degrees, time in seconds):

  # Type    Start    End  Width  t~exp~   \w     \q     \k     \f   Frames
#--------------------------------------------------------------------------
  1  \w    -87.00  -6.00   1.00    1.00    --  -41.19 125.00 150.00   81
  2  \w   -115.00 -17.00   1.00    1.00    --  -41.19 -38.00-120.00   98
  3  \w   -115.00 -17.00   1.00    1.00    --  -41.19 -38.00 150.00   98
  4  \w      8.00  42.00   1.00    1.00    --   41.19  81.00 -29.19   34
  5  \w    -21.00  74.00   1.00    1.00    --   41.19 -77.00 120.00   95
  6  \w     30.00 165.00   1.00    1.00    --  112.00 -15.00  30.00  135
  7  \w     40.00 141.00   1.00    1.00    --  112.00 -61.00 -90.00  101
  8  \w     39.00 138.00   1.00    1.00    --  112.00 -45.00  60.00   99
  9  \w     36.00 109.00   1.00    1.00    --  112.00-111.00 -60.00   73
 10  \w     83.00 178.00   1.00    1.00    --  112.00  61.00 -30.00   95
 11  \w     36.00 109.00   1.00    1.00    --  112.00-111.00   0.00   73
 12  \w     83.00 178.00   1.00    1.00    --  112.00  61.00 -90.00   95
 13  \w     36.00 109.00   1.00    1.00    --  112.00-111.00-180.00   73
 14  \w    103.00 178.00   1.00    1.00    --  112.00  77.00   0.00   75
 15  \w    103.00 178.00   1.00    1.00    --  112.00  77.00-180.00   75
 16  \w     36.00 109.00   1.00    1.00    --  112.00-111.00 -30.00   73
 17  \w    133.00 160.00   1.00    1.00    --  112.00  77.00 -60.00   27
 18  \w    103.00 172.00   1.00    1.00    --  112.00  77.00 150.00   69
 19  \w     38.00  84.00   1.00    1.00    --  112.00 -77.00 -90.00   46
 20  \w    118.00 145.00   1.00    1.00    --  112.00 -77.00 -90.00   27
 21  \w     33.00  62.00   1.00    1.00    --  112.00 -95.00  60.00   29
 22  \w     81.00 106.00   1.00    1.00    --  112.00 -95.00  60.00   25
 23  \w     62.00  87.00   1.00    1.00    --  112.00 178.00-150.00   25
 24  \w    114.00 157.00   1.00    1.00    --  112.00 111.00  60.00   43
 25  \w     30.00  61.00   1.00    1.00    --  112.00 -15.00 -90.00   31
 26  \w    114.00 165.00   1.00    1.00    --  112.00 -15.00 -90.00   51
 27  \w    115.00 147.00   1.00    1.00    --  112.00 111.00-180.00   32
 28  \w    150.00 177.00   1.00    1.00    --  112.00  77.00 120.00   27
 29  \w     81.00 106.00   1.00    1.00    --  112.00 -95.00  30.00   25
 30  \w     32.00  58.00   1.00    1.00    --  112.00 -95.00  30.00   26
;
_diffrn_measurement_device 'four-circle diffractometer'
_diffrn_measurement_device_type 'SuperNova, Dual, Cu at home/near, AtlasS2'
_diffrn_measurement_method '\w scans'
_diffrn_orient_matrix_type 'CrysAlisPro convention (1999,Acta A55,543-557)'
_diffrn_orient_matrix_UB_11 -0.0803686000
_diffrn_orient_matrix_UB_12 0.0375050000
_diffrn_orient_matrix_UB_13 -0.0664887000
_diffrn_orient_matrix_UB_21 -0.0868162000
_diffrn_orient_matrix_UB_22 -0.0152510000
_diffrn_orient_matrix_UB_23 0.0364482000
_diffrn_orient_matrix_UB_31 0.0081338000
_diffrn_orient_matrix_UB_32 0.2078152000
_diffrn_orient_matrix_UB_33 0.0147400000
_diffrn_radiation_monochromator mirror
_diffrn_radiation_probe x-ray
_diffrn_radiation_type 'Cu K\a'
_diffrn_radiation_wavelength 1.54184
_diffrn_reflns_av_R_equivalents 0.0456
_diffrn_reflns_av_unetI/netI 0.0307
_diffrn_reflns_Laue_measured_fraction_full 1.000
_diffrn_reflns_Laue_measured_fraction_max 0.997
_diffrn_reflns_limit_h_max 16
_diffrn_reflns_limit_h_min -16
_diffrn_reflns_limit_k_max 9
_diffrn_reflns_limit_k_min -7
_diffrn_reflns_limit_l_max 25
_diffrn_reflns_limit_l_min -25
_diffrn_reflns_number 21006
_diffrn_reflns_point_group_measured_fraction_full 1.000
_diffrn_reflns_point_group_measured_fraction_max 0.997
_diffrn_reflns_theta_full 67.684
_diffrn_reflns_theta_max 76.114
_diffrn_reflns_theta_min 3.565
_diffrn_source 'micro-focus sealed X-ray tube'
_diffrn_source_type 'SuperNova (Cu) X-ray Source'
_exptl_absorpt_coefficient_mu 13.019
_exptl_absorpt_correction_T_max 1.000
_exptl_absorpt_correction_T_min 0.603
_exptl_absorpt_correction_type gaussian
_exptl_absorpt_process_details
;
CrysAlisPro 1.171.41.93a (Rigaku Oxford Diffraction, 2020)
Numerical absorption correction based on gaussian integration over
a multifaceted crystal model
Empirical absorption correction using spherical harmonics,
implemented in SCALE3 ABSPACK scaling algorithm.
;
_exptl_crystal_colour colourless
_exptl_crystal_colour_primary colourless
_exptl_crystal_density_diffrn 1.645
_exptl_crystal_description plate
_exptl_crystal_F_000 952
_exptl_crystal_size_max 0.379
_exptl_crystal_size_mid 0.198
_exptl_crystal_size_min 0.058
_refine_diff_density_max 0.792
_refine_diff_density_min -0.762
_refine_diff_density_rms 0.103
_refine_ls_extinction_coef 0.00137(8)
_refine_ls_extinction_expression Fc^*^=kFc[1+0.001xFc^2^\l^3^/sin(2\q)]^-1/4^
_refine_ls_extinction_method 'SHELXL-2018/3 (Sheldrick 2018)'
_refine_ls_goodness_of_fit_ref 1.062
_refine_ls_hydrogen_treatment constr
_refine_ls_matrix_type full
_refine_ls_number_parameters 263
_refine_ls_number_reflns 4060
_refine_ls_number_restraints 0
_refine_ls_restrained_S_all 1.062
_refine_ls_R_factor_all 0.0268
_refine_ls_R_factor_gt 0.0253
_refine_ls_shift/su_max 0.001
_refine_ls_shift/su_mean 0.000
_refine_ls_structure_factor_coef Fsqd
_refine_ls_weighting_details 'w=1/[\s^2^(Fo^2^)+(0.0440P)^2^+0.5997P] where P=(Fo^2^+2Fc^2^)/3'
_refine_ls_weighting_scheme calc
_refine_ls_wR_factor_gt 0.0691
_refine_ls_wR_factor_ref 0.0703
_reflns_Friedel_coverage 0.000
_reflns_number_gt 3866
_reflns_number_total 4060
_reflns_threshold_expression 'I > 2\s(I)'
_cod_data_source_file d5ob00739a2.cif
_cod_data_source_block d_20_100_autored
_cod_depositor_comments 'Adding full bibliography for 7160574--7160577.cif.'
_cod_database_code 7160574
_shelx_shelxl_version_number 2018/3
_chemical_oxdiff_formula 'C26 H15 I N2'
_shelx_space_group_comment
;
The symmetry employed for this shelxl refinement is uniquely defined
by the following loop, which should always be used as a source of
symmetry information in preference to the above space-group names.
They are only intended as comments.
;
_shelx_estimated_absorpt_t_max 0.519
_shelx_estimated_absorpt_t_min 0.083
_olex2_refinement_description
;
1. Fixed Uiso
 At 1.2 times of:
  All C(H) groups
2.a Aromatic/amide H refined with riding coordinates:
 C11(H11), C17(H17), C16(H16), C10(H10), C15(H15), C8(H8), C9(H9), C2(H2),
 C1(H1), C26(H26), C14(H14), C22(H22), C23(H23), C25(H25), C24(H24)
;
_olex2_submission_special_instructions 'No special instructions were received'
_oxdiff_exptl_absorpt_empirical_details
;
Empirical correction (ABSPACK) includes:
- Absorption correction using spherical harmonics
- Frame scaling
;
_oxdiff_exptl_absorpt_empirical_full_max 48.860
_oxdiff_exptl_absorpt_empirical_full_min 0.555

loop_
_space_group_symop_operation_xyz
'x, y, z'
'-x+1/2, y+1/2, -z+1/2'
'-x, -y, -z'
'x-1/2, -y-1/2, z-1/2'

loop_
_atom_site_label
_atom_site_type_symbol
_atom_site_fract_x
_atom_site_fract_y
_atom_site_fract_z
_atom_site_U_iso_or_equiv
_atom_site_adp_type
_atom_site_occupancy
_atom_site_site_symmetry_order
_atom_site_calc_flag
_atom_site_refinement_flags_posn
_atom_site_refinement_flags_adp
_atom_site_refinement_flags_occupancy
_atom_site_disorder_assembly
_atom_site_disorder_group
I1 I 0.63328(2) 0.26169(2) 0.87959(2) 0.01615(8) Uani 1 1 d . . . . .
N2 N 0.43872(13) 0.3900(2) 0.92284(8) 0.0164(3) Uani 1 1 d . . . . .
N1 N 0.23493(13) 0.4533(2) 0.84973(8) 0.0152(3) Uani 1 1 d . . . . .
C3 C 0.41136(15) 0.3761(3) 0.85475(9) 0.0134(4) Uani 1 1 d . . . . .
C13 C 0.15514(15) 0.3902(3) 0.63329(9) 0.0130(4) Uani 1 1 d . . . . .
C4 C 0.48772(14) 0.3344(3) 0.81987(9) 0.0135(4) Uani 1 1 d . . . . .
C20 C 0.30801(14) 0.4032(3) 0.81740(9) 0.0123(4) Uani 1 1 d . . . . .
C11 C 0.21737(16) 0.5007(3) 0.53572(9) 0.0175(4) Uani 1 1 d . . . . .
H11 H 0.148667 0.495682 0.508814 0.021 Uiso 1 1 calc R U . . .
C19 C 0.28162(14) 0.3924(3) 0.74490(9) 0.0123(3) Uani 1 1 d . . . . .
C17 C 0.09330(15) 0.3267(3) 0.73209(9) 0.0144(4) Uani 1 1 d . . . . .
H17 H 0.105298 0.315508 0.779358 0.017 Uiso 1 1 calc R U . . .
C16 C -0.00379(17) 0.2932(3) 0.69224(11) 0.0169(4) Uani 1 1 d . . . . .
H16 H -0.058007 0.261793 0.712285 0.020 Uiso 1 1 calc R U . . .
C18 C 0.17559(14) 0.3773(3) 0.70430(9) 0.0127(4) Uani 1 1 d . . . . .
C10 C 0.29454(17) 0.5621(3) 0.50784(10) 0.0208(4) Uani 1 1 d . . . . .
H10 H 0.279506 0.594165 0.461704 0.025 Uiso 1 1 calc R U . . .
C21 C 0.54532(17) 0.2871(3) 0.71523(10) 0.0158(4) Uani 1 1 d . . . . .
C7 C 0.34073(15) 0.4471(3) 0.64282(9) 0.0135(4) Uani 1 1 d . . . . .
C15 C -0.02311(16) 0.3052(3) 0.62252(10) 0.0172(4) Uani 1 1 d . . . . .
H15 H -0.090097 0.281403 0.595098 0.021 Uiso 1 1 calc R U . . .
C5 C 0.46650(14) 0.3434(3) 0.75128(9) 0.0129(4) Uani 1 1 d . . . . .
C6 C 0.36327(14) 0.3923(3) 0.71358(9) 0.0125(4) Uani 1 1 d . . . . .
C12 C 0.23830(15) 0.4452(3) 0.60327(9) 0.0136(4) Uani 1 1 d . . . . .
C8 C 0.41771(15) 0.5217(3) 0.61408(10) 0.0168(4) Uani 1 1 d . . . . .
H8 H 0.486154 0.533680 0.640922 0.020 Uiso 1 1 calc R U . . .
C9 C 0.39495(16) 0.5770(3) 0.54783(10) 0.0188(4) Uani 1 1 d . . . . .
H9 H 0.447723 0.625280 0.529462 0.023 Uiso 1 1 calc R U . . .
C2 C 0.36589(16) 0.4374(3) 0.95206(9) 0.0182(4) Uani 1 1 d . . . . .
H2 H 0.382372 0.449056 0.999490 0.022 Uiso 1 1 calc R U . . .
C1 C 0.26432(16) 0.4715(3) 0.91509(10) 0.0180(4) Uani 1 1 d . . . . .
H1 H 0.215026 0.509107 0.938402 0.022 Uiso 1 1 calc R U . . .
C26 C 0.52554(16) 0.1341(3) 0.67322(10) 0.0188(4) Uani 1 1 d . . . . .
H26 H 0.462802 0.068346 0.667680 0.023 Uiso 1 1 calc R U . . .
C14 C 0.05591(15) 0.3518(3) 0.59382(10) 0.0164(4) Uani 1 1 d . . . . .
H14 H 0.042907 0.357919 0.546371 0.020 Uiso 1 1 calc R U . . .
C22 C 0.63722(16) 0.3836(3) 0.72232(10) 0.0205(4) Uani 1 1 d . . . . .
H22 H 0.651180 0.487179 0.751241 0.025 Uiso 1 1 calc R U . . .
C23 C 0.70825(17) 0.3298(4) 0.68764(12) 0.0269(5) Uani 1 1 d . . . . .
H23 H 0.769993 0.397851 0.692034 0.032 Uiso 1 1 calc R U . . .
C25 C 0.5985(2) 0.0777(3) 0.63924(11) 0.0275(5) Uani 1 1 d . . . . .
H25 H 0.585751 -0.027956 0.611304 0.033 Uiso 1 1 calc R U . . .
C24 C 0.6891(2) 0.1756(4) 0.64624(13) 0.0310(6) Uani 1 1 d . . . . .
H24 H 0.738258 0.137577 0.622839 0.037 Uiso 1 1 calc R U . . .

loop_
_atom_site_aniso_label
_atom_site_aniso_U_11
_atom_site_aniso_U_22
_atom_site_aniso_U_33
_atom_site_aniso_U_23
_atom_site_aniso_U_13
_atom_site_aniso_U_12
I1 0.01210(10) 0.01871(11) 0.01562(10) 0.00221(4) -0.00033(6) -0.00009(4)
N2 0.0182(8) 0.0183(8) 0.0125(7) 0.0008(6) 0.0034(6) -0.0032(7)
N1 0.0167(8) 0.0153(8) 0.0155(8) -0.0010(6) 0.0077(6) -0.0011(6)
C3 0.0154(9) 0.0128(9) 0.0124(8) 0.0003(7) 0.0042(7) -0.0027(7)
C13 0.0142(9) 0.0111(9) 0.0139(8) -0.0005(7) 0.0038(7) 0.0018(7)
C4 0.0109(8) 0.0138(9) 0.0144(8) 0.0007(7) 0.0008(7) -0.0006(7)
C20 0.0136(9) 0.0114(9) 0.0127(8) -0.0003(7) 0.0046(7) -0.0019(7)
C11 0.0189(9) 0.0196(10) 0.0128(9) -0.0007(7) 0.0018(7) 0.0018(8)
C19 0.0131(8) 0.0114(8) 0.0129(8) 0.0016(7) 0.0044(7) 0.0006(7)
C17 0.0139(9) 0.0146(9) 0.0156(8) -0.0006(7) 0.0054(7) 0.0014(7)
C16 0.0128(10) 0.0158(9) 0.0237(11) -0.0006(8) 0.0074(8) 0.0007(8)
C18 0.0135(9) 0.0113(8) 0.0133(8) -0.0015(7) 0.0036(7) 0.0015(7)
C10 0.0272(11) 0.0239(10) 0.0121(8) 0.0031(8) 0.0064(8) 0.0032(9)
C21 0.0142(10) 0.0205(10) 0.0132(9) 0.0053(8) 0.0042(8) 0.0039(8)
C7 0.0154(9) 0.0135(9) 0.0128(8) -0.0002(7) 0.0057(7) 0.0019(7)
C15 0.0115(9) 0.0167(9) 0.0210(10) -0.0012(8) -0.0005(8) 0.0002(8)
C5 0.0118(8) 0.0126(9) 0.0148(8) 0.0003(7) 0.0042(7) -0.0011(7)
C6 0.0129(8) 0.0135(9) 0.0112(8) -0.0016(7) 0.0030(7) -0.0014(7)
C12 0.0160(9) 0.0125(9) 0.0126(8) -0.0025(7) 0.0043(7) 0.0010(7)
C8 0.0154(9) 0.0197(10) 0.0163(9) 0.0027(8) 0.0057(7) 0.0013(8)
C9 0.0215(10) 0.0210(10) 0.0175(9) 0.0022(8) 0.0114(8) 0.0013(8)
C2 0.0238(10) 0.0203(10) 0.0116(8) -0.0003(7) 0.0064(7) -0.0046(8)
C1 0.0225(10) 0.0178(10) 0.0166(9) -0.0014(8) 0.0102(8) -0.0044(8)
C26 0.0213(10) 0.0193(10) 0.0180(9) 0.0029(8) 0.0092(8) 0.0030(8)
C14 0.0163(9) 0.0155(9) 0.0161(9) -0.0012(7) 0.0018(7) 0.0025(7)
C22 0.0154(9) 0.0248(11) 0.0212(9) 0.0059(8) 0.0045(8) 0.0016(8)
C23 0.0164(10) 0.0321(13) 0.0354(12) 0.0155(11) 0.0121(9) 0.0054(9)
C25 0.0387(13) 0.0235(11) 0.0262(11) 0.0038(9) 0.0190(10) 0.0102(10)
C24 0.0312(13) 0.0334(13) 0.0381(13) 0.0164(11) 0.0266(11) 0.0164(11)

loop_
_atom_type_symbol
_atom_type_description
_atom_type_scat_dispersion_real
_atom_type_scat_dispersion_imag
_atom_type_scat_source
C C 0.0181 0.0091 'International Tables Vol C Tables 4.2.6.8 and 6.1.1.4'
H H 0.0000 0.0000 'International Tables Vol C Tables 4.2.6.8 and 6.1.1.4'
I I -0.3257 6.8362 'International Tables Vol C Tables 4.2.6.8 and 6.1.1.4'
N N 0.0311 0.0180 'International Tables Vol C Tables 4.2.6.8 and 6.1.1.4'

loop_
_exptl_crystal_face_index_h
_exptl_crystal_face_index_k
_exptl_crystal_face_index_l
_exptl_crystal_face_perp_dist
8 1 -1 0.1046
8 0 -9 0.0422
1 0 12 0.0900
-1 0 -12 0.0936
-1 5 1 0.1830
4 0 10 0.0959
-4 0 -10 0.0987
0 -5 -2 0.1786
9 0 -5 0.0551
-8 1 9 0.0388
8 0 -9 0.0343
-6 0 12 0.0571
2 5 -1 0.1779
-1 0 13 0.0830
1 0 -13 0.0816
-8 0 9 0.0210

loop_
_geom_angle_atom_site_label_1
_geom_angle_atom_site_label_2
_geom_angle_atom_site_label_3
_geom_angle
_geom_angle_site_symmetry_1
_geom_angle_site_symmetry_3
_geom_angle_publ_flag
C2 N2 C3 116.82(17) . . ?
C1 N1 C20 117.36(18) . . ?
N2 C3 C4 119.55(17) . . ?
N2 C3 C20 121.48(17) . . ?
C20 C3 C4 118.97(16) . . ?
C18 C13 C12 118.87(17) . . ?
C14 C13 C18 119.56(17) . . ?
C14 C13 C12 121.58(17) . . ?
C3 C4 I1 116.08(13) . . ?
C5 C4 I1 122.59(14) . . ?
C5 C4 C3 121.33(17) . . ?
N1 C20 C3 119.70(16) . . ?
N1 C20 C19 119.84(17) . . ?
C3 C20 C19 120.28(17) . . ?
C10 C11 H11 119.3 . . ?
C10 C11 C12 121.34(19) . . ?
C12 C11 H11 119.3 . . ?
C20 C19 C18 123.04(16) . . ?
C6 C19 C20 117.17(17) . . ?
C6 C19 C18 119.77(16) . . ?
C16 C17 H17 119.2 . . ?
C16 C17 C18 121.55(18) . . ?
C18 C17 H17 119.2 . . ?
C17 C16 H16 119.8 . . ?
C17 C16 C15 120.42(19) . . ?
C15 C16 H16 119.8 . . ?
C13 C18 C19 119.50(16) . . ?
C17 C18 C13 117.69(17) . . ?
C17 C18 C19 122.31(16) . . ?
C11 C10 H10 120.2 . . ?
C11 C10 C9 119.59(18) . . ?
C9 C10 H10 120.2 . . ?
C26 C21 C5 118.63(19) . . ?
C22 C21 C5 121.8(2) . . ?
C22 C21 C26 119.53(19) . . ?
C12 C7 C6 119.96(17) . . ?
C12 C7 C8 117.88(17) . . ?
C8 C7 C6 121.82(18) . . ?
C16 C15 H15 120.3 . . ?
C14 C15 C16 119.44(19) . . ?
C14 C15 H15 120.3 . . ?
C4 C5 C21 120.60(17) . . ?
C4 C5 C6 119.13(17) . . ?
C6 C5 C21 120.03(17) . . ?
C19 C6 C7 117.77(17) . . ?
C19 C6 C5 120.27(16) . . ?
C5 C6 C7 121.95(16) . . ?
C11 C12 C13 120.84(18) . . ?
C11 C12 C7 119.48(18) . . ?
C7 C12 C13 119.66(17) . . ?
C7 C8 H8 119.4 . . ?
C9 C8 C7 121.27(19) . . ?
C9 C8 H8 119.4 . . ?
C10 C9 H9 119.9 . . ?
C8 C9 C10 120.14(19) . . ?
C8 C9 H9 119.9 . . ?
N2 C2 H2 119.1 . . ?
N2 C2 C1 121.89(17) . . ?
C1 C2 H2 119.1 . . ?
N1 C1 C2 122.66(18) . . ?
N1 C1 H1 118.7 . . ?
C2 C1 H1 118.7 . . ?
C21 C26 H26 120.1 . . ?
C21 C26 C25 119.8(2) . . ?
C25 C26 H26 120.1 . . ?
C13 C14 H14 119.3 . . ?
C15 C14 C13 121.34(18) . . ?
C15 C14 H14 119.3 . . ?
C21 C22 H22 119.7 . . ?
C23 C22 C21 120.6(2) . . ?
C23 C22 H22 119.7 . . ?
C22 C23 H23 120.0 . . ?
C22 C23 C24 119.9(2) . . ?
C24 C23 H23 120.0 . . ?
C26 C25 H25 119.9 . . ?
C24 C25 C26 120.2(2) . . ?
C24 C25 H25 119.9 . . ?
C23 C24 H24 120.0 . . ?
C25 C24 C23 120.0(2) . . ?
C25 C24 H24 120.0 . . ?

loop_
_geom_bond_atom_site_label_1
_geom_bond_atom_site_label_2
_geom_bond_distance
_geom_bond_site_symmetry_2
_geom_bond_publ_flag
I1 C4 2.0987(18) . ?
N2 C3 1.362(2) . ?
N2 C2 1.316(3) . ?
N1 C20 1.366(2) . ?
N1 C1 1.312(3) . ?
C3 C4 1.424(3) . ?
C3 C20 1.421(3) . ?
C13 C18 1.422(2) . ?
C13 C12 1.461(3) . ?
C13 C14 1.404(3) . ?
C4 C5 1.371(2) . ?
C20 C19 1.448(2) . ?
C11 H11 0.9500 . ?
C11 C10 1.378(3) . ?
C11 C12 1.408(3) . ?
C19 C18 1.463(3) . ?
C19 C6 1.404(2) . ?
C17 H17 0.9500 . ?
C17 C16 1.376(3) . ?
C17 C18 1.414(3) . ?
C16 H16 0.9500 . ?
C16 C15 1.397(3) . ?
C10 H10 0.9500 . ?
C10 C9 1.396(3) . ?
C21 C5 1.494(3) . ?
C21 C26 1.395(3) . ?
C21 C22 1.394(3) . ?
C7 C6 1.468(2) . ?
C7 C12 1.411(3) . ?
C7 C8 1.421(3) . ?
C15 H15 0.9500 . ?
C15 C14 1.380(3) . ?
C5 C6 1.452(3) . ?
C8 H8 0.9500 . ?
C8 C9 1.382(3) . ?
C9 H9 0.9500 . ?
C2 H2 0.9500 . ?
C2 C1 1.407(3) . ?
C1 H1 0.9500 . ?
C26 H26 0.9500 . ?
C26 C25 1.400(3) . ?
C14 H14 0.9500 . ?
C22 H22 0.9500 . ?
C22 C23 1.383(3) . ?
C23 H23 0.9500 . ?
C23 C24 1.394(4) . ?
C25 H25 0.9500 . ?
C25 C24 1.386(4) . ?
C24 H24 0.9500 . ?

loop_
_geom_torsion_atom_site_label_1
_geom_torsion_atom_site_label_2
_geom_torsion_atom_site_label_3
_geom_torsion_atom_site_label_4
_geom_torsion
_geom_torsion_site_symmetry_1
_geom_torsion_site_symmetry_2
_geom_torsion_site_symmetry_3
_geom_torsion_site_symmetry_4
_geom_torsion_publ_flag
I1 C4 C5 C21 4.7(3) . . . . ?
I1 C4 C5 C6 179.11(14) . . . . ?
N2 C3 C4 I1 8.3(2) . . . . ?
N2 C3 C4 C5 -171.14(18) . . . . ?
N2 C3 C20 N1 3.3(3) . . . . ?
N2 C3 C20 C19 178.38(17) . . . . ?
N2 C2 C1 N1 2.0(3) . . . . ?
N1 C20 C19 C18 -19.2(3) . . . . ?
N1 C20 C19 C6 162.36(18) . . . . ?
C3 N2 C2 C1 0.3(3) . . . . ?
C3 C4 C5 C21 -175.89(18) . . . . ?
C3 C4 C5 C6 -1.5(3) . . . . ?
C3 C20 C19 C18 165.77(18) . . . . ?
C3 C20 C19 C6 -12.7(3) . . . . ?
C4 C3 C20 N1 -176.39(17) . . . . ?
C4 C3 C20 C19 -1.3(3) . . . . ?
C4 C5 C6 C19 -13.3(3) . . . . ?
C4 C5 C6 C7 165.22(18) . . . . ?
C20 N1 C1 C2 -1.5(3) . . . . ?
C20 C3 C4 I1 -171.98(14) . . . . ?
C20 C3 C4 C5 8.6(3) . . . . ?
C20 C19 C18 C13 172.23(17) . . . . ?
C20 C19 C18 C17 -16.1(3) . . . . ?
C20 C19 C6 C7 -158.61(17) . . . . ?
C20 C19 C6 C5 19.9(3) . . . . ?
C11 C10 C9 C8 3.3(3) . . . . ?
C17 C16 C15 C14 -0.3(3) . . . . ?
C16 C17 C18 C13 -0.8(3) . . . . ?
C16 C17 C18 C19 -172.67(19) . . . . ?
C16 C15 C14 C13 -1.0(3) . . . . ?
C18 C13 C12 C11 -165.31(18) . . . . ?
C18 C13 C12 C7 13.1(3) . . . . ?
C18 C13 C14 C15 1.4(3) . . . . ?
C18 C19 C6 C7 22.9(3) . . . . ?
C18 C19 C6 C5 -158.56(17) . . . . ?
C18 C17 C16 C15 1.2(3) . . . . ?
C10 C11 C12 C13 176.49(19) . . . . ?
C10 C11 C12 C7 -1.9(3) . . . . ?
C21 C5 C6 C19 161.15(19) . . . . ?
C21 C5 C6 C7 -20.4(3) . . . . ?
C21 C26 C25 C24 -1.3(3) . . . . ?
C21 C22 C23 C24 -1.4(3) . . . . ?
C7 C8 C9 C10 0.7(3) . . . . ?
C5 C21 C26 C25 -179.54(19) . . . . ?
C5 C21 C22 C23 -179.15(19) . . . . ?
C6 C19 C18 C13 -9.4(3) . . . . ?
C6 C19 C18 C17 162.35(18) . . . . ?
C6 C7 C12 C13 0.6(3) . . . . ?
C6 C7 C12 C11 179.04(18) . . . . ?
C6 C7 C8 C9 -178.36(18) . . . . ?
C12 C13 C18 C19 -8.9(3) . . . . ?
C12 C13 C18 C17 179.01(17) . . . . ?
C12 C13 C14 C15 -178.08(19) . . . . ?
C12 C11 C10 C9 -2.6(3) . . . . ?
C12 C7 C6 C19 -18.6(3) . . . . ?
C12 C7 C6 C5 162.84(18) . . . . ?
C12 C7 C8 C9 -5.1(3) . . . . ?
C8 C7 C6 C19 154.45(19) . . . . ?
C8 C7 C6 C5 -24.1(3) . . . . ?
C8 C7 C12 C13 -172.75(18) . . . . ?
C8 C7 C12 C11 5.7(3) . . . . ?
C2 N2 C3 C4 176.84(18) . . . . ?
C2 N2 C3 C20 -2.9(3) . . . . ?
C1 N1 C20 C3 -1.0(3) . . . . ?
C1 N1 C20 C19 -176.09(17) . . . . ?
C26 C21 C5 C4 114.7(2) . . . . ?
C26 C21 C5 C6 -59.7(3) . . . . ?
C26 C21 C22 C23 0.6(3) . . . . ?
C26 C25 C24 C23 0.5(4) . . . . ?
C14 C13 C18 C19 171.61(18) . . . . ?
C14 C13 C18 C17 -0.5(3) . . . . ?
C14 C13 C12 C11 14.2(3) . . . . ?
C14 C13 C12 C7 -167.42(19) . . . . ?
C22 C21 C5 C4 -65.6(3) . . . . ?
C22 C21 C5 C6 120.1(2) . . . . ?
C22 C21 C26 C25 0.7(3) . . . . ?
C22 C23 C24 C25 0.8(4) . . . . ?

loop_
_exptl_oxdiff_crystal_face_indexfrac_h
_exptl_oxdiff_crystal_face_indexfrac_k
_exptl_oxdiff_crystal_face_indexfrac_l
_exptl_oxdiff_crystal_face_x
_exptl_oxdiff_crystal_face_y
_exptl_oxdiff_crystal_face_z
8.2162 1.2514 -0.5660 -0.5758 -0.7530 0.3185
7.6505 -0.3501 -9.0647 -0.0253 -0.9892 -0.1441
1.3795 -0.2683 12.2306 -0.9341 0.3301 0.1357
-1.3796 0.3874 -12.2078 0.9371 -0.3311 -0.1107
-0.5253 4.7114 0.6584 0.1751 -0.0023 0.9845
3.9420 -0.1539 10.0185 -0.9887 0.0253 0.1478
-3.9135 -0.1030 -10.0546 0.9792 -0.0251 -0.2014
-0.1063 -4.6354 -2.4278 -0.0039 -0.0086 -1.0000
8.5938 -0.0735 -5.4246 -0.3327 -0.9427 -0.0253
-7.5834 0.5513 9.1107 0.0244 0.9820 0.1872
7.7398 0.1065 -8.9180 -0.0251 -0.9986 -0.0464
-6.1321 -0.3008 11.5226 -0.2846 0.9569 0.0575
2.0450 4.5897 -1.1445 0.0839 -0.2892 0.9536
-1.2519 0.3894 13.2488 -0.7657 0.5856 0.2660
1.2867 -0.0728 -13.2983 0.7780 -0.5953 -0.2007
-7.7155 0.0568 8.9827 0.0250 0.9964 0.0815
